data_7220064
loop_
_publ_author_name
'Zhang, Huijie'
'Fan, Ruiqing'
'Wang, Ping'
'Wang, Xinming'
'Gao, Song'
'Dong, Yuwei'
'Wang, Yulei'
'Yang, Yulin'

_publ_section_title
;
 Structure variations of series lanthanide complexes constructed from
 quinoline carboxylate ligand: photoluminescent properties and PMMA
 matrices doping
;
_journal_name_full 'RSC Adv.'
_journal_paper_doi 10.1039/C5RA01796C
_journal_year 2015
_chemical_formula_sum 'C20 H26 Cl2 Eu K N2 O11'
_chemical_formula_weight 732.39
_chemical_name_systematic
; 
 ? 
;
_space_group_IT_number 7
_symmetry_cell_setting monoclinic
_symmetry_space_group_name_Hall 'P -2yc'
_symmetry_space_group_name_H-M 'P 1 c 1'
_atom_sites_solution_hydrogens geom
_atom_sites_solution_primary direct
_atom_sites_solution_secondary difmap
_audit_creation_method SHELXL-97
_audit_update_record
;
2015-01-04 deposited with the CCDC.
2015-04-07 downloaded from the CCDC.
;
_cell_angle_alpha 90.00
_cell_angle_beta 94.011(10)
_cell_angle_gamma 90.00
_cell_formula_units_Z 2
_cell_length_a 7.671(5)
_cell_length_b 6.820(5)
_cell_length_c 25.658(18)
_cell_measurement_reflns_used 2269
_cell_measurement_temperature 296(2)
_cell_measurement_theta_max 24.84
_cell_measurement_theta_min 1.59
_cell_volume 1339.0(16)
_computing_structure_refinement 'SHELXL-97 (Sheldrick, 1997)'
_computing_structure_solution 'SHELXS-97 (Sheldrick, 1990)'
_diffrn_ambient_temperature 296(2)
_diffrn_measured_fraction_theta_full 0.984
_diffrn_measured_fraction_theta_max 0.984
_diffrn_radiation_monochromator graphite
_diffrn_radiation_source 'fine-focus sealed tube'
_diffrn_radiation_type MoK\a
_diffrn_radiation_wavelength 0.71073
_diffrn_reflns_av_R_equivalents 0.0000
_diffrn_reflns_av_sigmaI/netI 0.0725
_diffrn_reflns_limit_h_max 9
_diffrn_reflns_limit_h_min -9
_diffrn_reflns_limit_k_max 8
_diffrn_reflns_limit_k_min 0
_diffrn_reflns_limit_l_max 30
_diffrn_reflns_limit_l_min 0
_diffrn_reflns_number 2269
_diffrn_reflns_theta_full 24.84
_diffrn_reflns_theta_max 24.84
_diffrn_reflns_theta_min 1.59
_exptl_absorpt_coefficient_mu 2.755
_exptl_absorpt_correction_T_max 0.7334
_exptl_absorpt_correction_T_min 0.6827
_exptl_crystal_colour colorless
_exptl_crystal_density_diffrn 1.816
_exptl_crystal_density_method 'not measured'
_exptl_crystal_description block
_exptl_crystal_F_000 728
_exptl_crystal_size_max 0.15
_exptl_crystal_size_mid 0.13
_exptl_crystal_size_min 0.12
_refine_diff_density_max 1.712
_refine_diff_density_min -2.058
_refine_diff_density_rms 0.301
_refine_ls_abs_structure_details 'Flack H D (1983), Acta Cryst. A39, 876-881'
_refine_ls_abs_structure_Flack 0.06(9)
_refine_ls_extinction_method none
_refine_ls_goodness_of_fit_ref 1.089
_refine_ls_hydrogen_treatment mixed
_refine_ls_matrix_type full
_refine_ls_number_parameters 334
_refine_ls_number_reflns 2269
_refine_ls_number_restraints 252
_refine_ls_restrained_S_all 1.034
_refine_ls_R_factor_all 0.1181
_refine_ls_R_factor_gt 0.0883
_refine_ls_shift/su_max 0.000
_refine_ls_shift/su_mean 0.000
_refine_ls_structure_factor_coef Fsqd
_refine_ls_weighting_details 'calc w=1/[\s^2^(Fo^2^)+(0.0217P)^2^+86.2274P] where P=(Fo^2^+2Fc^2^)/3'
_refine_ls_weighting_scheme calc
_refine_ls_wR_factor_gt 0.1973
_refine_ls_wR_factor_ref 0.2189
_reflns_number_gt 1897
_reflns_number_total 2269
_reflns_threshold_expression >2sigma(I)
_cod_data_source_file c5ra01796c2.cif
_cod_data_source_block 1
_cod_depositor_comments
;
The following automatic conversions were performed:

'_symmetry_cell_setting' value 'Monoclinic' changed to 'monoclinic'
according to
/usr/data/users/saulius/crontab/automatic-downloads/rss-feeds/RSC/lib/dictionaries/cif_core.dic
dictionary named 'cif_core.dic' version 2.4.2 from 2011-04-26.

Automatic conversion script
Id: cif_fix_values 3143 2015-03-26 13:38:13Z robertas 
;
_cod_original_cell_volume 1339.2(16)
_cod_original_sg_symbol_H-M Pc
_cod_database_code 7220064

loop_
_symmetry_equiv_pos_as_xyz
'x, y, z'
'x, -y, z+1/2'

loop_
_atom_site_label
_atom_site_type_symbol
_atom_site_fract_x
_atom_site_fract_y
_atom_site_fract_z
_atom_site_U_iso_or_equiv
_atom_site_adp_type
_atom_site_occupancy
_atom_site_symmetry_multiplicity
_atom_site_calc_flag
_atom_site_refinement_flags
Eu1 Eu 0.4473(2) 0.53412(13) 0.73131(12) 0.0290(2) Uani 1 1 d .
O1 O 0.350(2) 0.645(3) 0.8080(6) 0.044(4) Uani 1 1 d U
O4 O 0.5354(18) 0.651(2) 0.6497(5) 0.026(3) Uani 1 1 d U
O2 O 0.4287(18) 0.458(2) 0.8814(6) 0.039(4) Uani 1 1 d U
H2 H 0.4639 0.3813 0.8600 0.058 Uiso 1 1 calc R
C17 C 0.599(3) 0.737(3) 0.5175(8) 0.0278(13) Uani 1 1 d U
H17A H 0.5417 0.6302 0.5017 0.033 Uiso 1 1 calc R
C8 C 0.271(3) 0.772(3) 0.8900(8) 0.027(4) Uani 1 1 d U
N1 N 0.152(2) 1.078(3) 0.8936(7) 0.039(4) Uani 1 1 d U
C18 C 0.703(3) 0.908(3) 0.5920(9) 0.035(4) Uani 1 1 d U
H18A H 0.7288 0.9084 0.6280 0.042 Uiso 1 1 calc R
C15 C 0.733(2) 1.0738(18) 0.5077(6) 0.033(4) Uani 1 1 d DU
C9 C 0.347(3) 0.610(4) 0.8562(10) 0.046(5) Uani 1 1 d U
N2 N 0.746(2) 1.073(3) 0.5638(7) 0.0261(14) Uani 1 1 d U
C6 C 0.234(3) 0.907(4) 0.9711(9) 0.040(5) Uani 1 1 d U
C13 C 0.783(3) 1.220(2) 0.4262(5) 0.040(5) Uani 1 1 d DU
H13A H 0.8204 1.3213 0.4053 0.048 Uiso 1 1 calc R
C3 C 0.108(3) 1.235(2) 0.9741(5) 0.046(5) Uani 1 1 d DU
H3A H 0.0580 1.3427 0.9564 0.055 Uiso 1 1 calc R
C7 C 0.216(3) 0.943(3) 0.8690(8) 0.024(4) Uani 1 1 d U
H7A H 0.2274 0.9619 0.8335 0.029 Uiso 1 1 calc R
C16 C 0.666(2) 0.909(2) 0.4833(4) 0.016(3) Uani 1 1 d DU
C14 C 0.781(3) 1.233(3) 0.4792(5) 0.043(5) Uani 1 1 d DU
H14A H 0.8118 1.3503 0.4961 0.051 Uiso 1 1 calc R
C5 C 0.251(3) 0.927(2) 1.0303(8) 0.052(5) Uani 1 1 d DU
H5A H 0.2984 0.8224 1.0498 0.062 Uiso 1 1 calc R
C2 C 0.129(2) 1.241(2) 1.0273(5) 0.030(4) Uani 1 1 d DU
H2A H 0.0945 1.3531 1.0445 0.037 Uiso 1 1 calc R
C4 C 0.157(3) 1.076(2) 0.9456(8) 0.034(4) Uani 1 1 d DU
C1 C 0.200(2) 1.089(2) 1.0564(7) 0.040(5) Uani 1 1 d DU
H1A H 0.2120 1.0953 1.0926 0.048 Uiso 1 1 calc R
C19 C 0.624(3) 0.747(4) 0.5697(9) 0.033(5) Uani 1 1 d U
C11 C 0.659(2) 0.886(2) 0.4309(4) 0.018(4) Uani 1 1 d DU
H11A H 0.6143 0.7752 0.4135 0.021 Uiso 1 1 calc R
C6A C 0.282(3) 0.758(3) 0.9453(9) 0.030(3) Uani 1 1 d U
H6AA H 0.3222 0.6447 0.9622 0.036 Uiso 1 1 calc R
K1 K 0.9382(6) 0.4141(9) 0.8455(2) 0.0453(16) Uani 1 1 d U
Cl2 Cl -0.0485(13) 0.9926(7) 0.7397(3) 0.0537(18) Uani 1 1 d U
O3 O 0.5170(18) 0.441(2) 0.5849(5) 0.027(3) Uani 1 1 d U
C12 C 0.726(3) 1.044(2) 0.4068(8) 0.045(5) Uani 1 1 d DU
H12A H 0.7334 1.0291 0.3710 0.054 Uiso 1 1 calc R
C10 C 0.545(3) 0.599(3) 0.6041(8) 0.025(4) Uani 1 1 d U
Cl1 Cl 0.9582(9) 0.4024(12) 0.6163(3) 0.053(2) Uani 1 1 d U
O1W O 0.6939(19) 0.687(2) 0.7809(6) 0.037(4) Uani 1 1 d U
H1WA H 0.6483 0.7833 0.8042 0.045 Uiso 1 1 calc R
H1WB H 0.7624 0.7575 0.7566 0.045 Uiso 1 1 calc R
O2W O 0.6805(18) 0.318(2) 0.6977(6) 0.0341(13) Uani 1 1 d U
H2WA H 0.6467 0.2796 0.6625 0.051 Uiso 1 1 d R
H2WB H 0.6953 0.2039 0.7193 0.051 Uiso 1 1 d R
O3W O 0.173(2) 0.666(3) 0.6981(7) 0.0473(14) Uani 1 1 d U
H3WA H 0.1416 0.6108 0.6643 0.071 Uiso 1 1 d R
H3WB H 0.1833 0.8056 0.6951 0.071 Uiso 1 1 d R
O4W O 0.202(2) 0.343(3) 0.7560(7) 0.052(4) Uani 1 1 d U
H4WB H 0.1760 0.3771 0.7910 0.077 Uiso 1 1 d R
H4WC H 0.2321 0.2066 0.7547 0.077 Uiso 1 1 d R
O5W O 0.456(4) 0.9154(16) 0.7350(11) 0.039(3) Uani 1 1 d U
H5WA H 0.3610 0.9679 0.7130 0.059 Uiso 1 1 d R
H5WB H 0.5648 0.9612 0.7231 0.059 Uiso 1 1 d R
O6W O 0.5741(18) 0.293(2) 0.8006(6) 0.0312(13) Uani 1 1 d U
H6WA H 0.5807 0.1635 0.7851 0.037 Uiso 1 1 calc R
H6WB H 0.4963 0.2849 0.8287 0.037 Uiso 1 1 calc R
O7 O 0.3506(18) 0.272(2) 0.6671(6) 0.031(4) Uani 1 1 d .
H7 H 0.2491 0.3159 0.6463 0.046 Uiso 1 1 d R

loop_
_atom_site_aniso_label
_atom_site_aniso_U_11
_atom_site_aniso_U_22
_atom_site_aniso_U_33
_atom_site_aniso_U_23
_atom_site_aniso_U_13
_atom_site_aniso_U_12
Eu1 0.0292(4) 0.0309(4) 0.0276(4) 0.0098(7) 0.0063(3) -0.0109(7)
O1 0.048(6) 0.044(6) 0.040(6) 0.000(5) 0.006(5) -0.003(5)
O4 0.032(5) 0.033(6) 0.015(5) 0.001(5) 0.010(4) 0.003(5)
O2 0.036(6) 0.041(6) 0.040(6) 0.000(5) 0.009(5) 0.005(5)
C17 0.0280(17) 0.0276(18) 0.0278(18) 0.0002(13) 0.0019(13) -0.0003(13)
C8 0.023(6) 0.028(7) 0.029(7) 0.001(5) 0.001(5) -0.002(5)
N1 0.035(6) 0.044(7) 0.038(7) -0.005(5) -0.002(5) 0.000(5)
C18 0.037(7) 0.036(7) 0.033(7) 0.003(6) 0.006(6) 0.000(6)
C15 0.035(7) 0.034(7) 0.031(7) 0.004(6) 0.000(5) 0.001(6)
C9 0.046(7) 0.048(8) 0.046(8) -0.001(6) 0.003(6) 0.001(6)
N2 0.0260(18) 0.0262(19) 0.0261(19) 0.0003(14) 0.0018(14) -0.0001(14)
C6 0.040(7) 0.043(7) 0.039(7) -0.003(6) 0.005(6) -0.001(6)
C13 0.044(7) 0.045(7) 0.034(7) 0.001(6) 0.017(6) -0.005(6)
C3 0.046(7) 0.045(7) 0.046(7) 0.008(6) 0.001(6) 0.007(6)
C7 0.025(6) 0.024(7) 0.025(6) 0.005(5) 0.007(5) -0.002(5)
C16 0.019(5) 0.018(5) 0.012(5) -0.005(4) 0.000(4) 0.001(4)
C14 0.041(7) 0.043(7) 0.045(7) 0.006(6) 0.009(6) -0.005(6)
C5 0.052(7) 0.050(8) 0.053(8) 0.005(6) 0.003(6) 0.004(6)
C2 0.027(6) 0.031(7) 0.034(7) 0.001(6) 0.008(5) 0.004(5)
C4 0.030(7) 0.037(7) 0.033(7) 0.001(6) 0.000(5) 0.005(6)
C1 0.039(7) 0.048(7) 0.036(7) -0.004(6) 0.013(6) -0.003(6)
C19 0.036(7) 0.033(7) 0.031(7) 0.000(6) 0.003(6) -0.002(6)
C11 0.020(6) 0.016(6) 0.016(6) -0.004(5) -0.003(5) -0.005(5)
C6A 0.032(5) 0.028(5) 0.030(5) 0.000(4) 0.001(4) -0.001(4)
K1 0.040(3) 0.054(3) 0.041(3) 0.014(2) 0.001(2) 0.009(2)
Cl2 0.045(2) 0.039(3) 0.077(5) -0.004(4) -0.002(3) -0.016(4)
O3 0.029(5) 0.027(6) 0.027(5) 0.009(5) 0.007(4) 0.002(5)
C12 0.052(7) 0.042(7) 0.042(7) 0.003(6) 0.009(6) 0.005(6)
C10 0.025(6) 0.027(7) 0.022(6) 0.006(5) 0.003(5) -0.005(5)
Cl1 0.051(3) 0.056(4) 0.053(4) 0.004(3) 0.002(3) -0.018(3)
O1W 0.037(6) 0.041(6) 0.033(6) 0.000(5) 0.000(5) 0.005(5)
O2W 0.0340(17) 0.0346(18) 0.0337(19) -0.0007(13) 0.0023(13) 0.0014(13)
O3W 0.0471(18) 0.0473(18) 0.0474(19) -0.0003(13) 0.0031(13) 0.0002(13)
O4W 0.045(6) 0.054(7) 0.056(7) 0.002(6) 0.000(5) -0.003(5)
O5W 0.041(5) 0.035(5) 0.042(5) 0.004(6) 0.008(4) -0.002(6)
O6W 0.0313(18) 0.0313(18) 0.0309(19) 0.0003(14) 0.0028(13) -0.0006(14)
O7 0.024(7) 0.043(9) 0.027(7) 0.004(6) 0.011(6) 0.004(6)

loop_
_atom_type_symbol
_atom_type_description
_atom_type_scat_dispersion_real
_atom_type_scat_dispersion_imag
_atom_type_scat_source
C C 0.0033 0.0016 'International Tables Vol C Tables 4.2.6.8 and 6.1.1.4'
H H 0.0000 0.0000 'International Tables Vol C Tables 4.2.6.8 and 6.1.1.4'
N N 0.0061 0.0033 'International Tables Vol C Tables 4.2.6.8 and 6.1.1.4'
O O 0.0106 0.0060 'International Tables Vol C Tables 4.2.6.8 and 6.1.1.4'
Eu Eu -0.1578 3.6682 'International Tables Vol C Tables 4.2.6.8 and 6.1.1.4'
K K 0.2009 0.2494 'International Tables Vol C Tables 4.2.6.8 and 6.1.1.4'
Cl Cl 0.1484 0.1585 'International Tables Vol C Tables 4.2.6.8 and 6.1.1.4'

loop_
_geom_angle_atom_site_label_1
_geom_angle_atom_site_label_2
_geom_angle_atom_site_label_3
_geom_angle
_geom_angle_site_symmetry_1
_geom_angle_site_symmetry_3
O1 Eu1 O4 140.9(5) . .
O1 Eu1 O3W 81.4(6) . .
O4 Eu1 O3W 81.8(5) . .
O1 Eu1 O4W 69.1(6) . .
O4 Eu1 O4W 133.5(6) . .
O3W Eu1 O4W 67.2(6) . .
O1 Eu1 O1W 72.4(6) . .
O4 Eu1 O1W 93.3(5) . .
O3W Eu1 O1W 131.1(5) . .
O4W Eu1 O1W 133.3(6) . .
O1 Eu1 O7 134.7(5) . .
O4 Eu1 O7 75.6(5) . .
O3W Eu1 O7 79.7(6) . .
O4W Eu1 O7 65.6(6) . .
O1W Eu1 O7 146.1(5) . .
O1 Eu1 O2W 140.6(5) . .
O4 Eu1 O2W 69.1(5) . .
O3W Eu1 O2W 136.7(5) . .
O4W Eu1 O2W 111.2(5) . .
O1W Eu1 O2W 83.4(5) . .
O7 Eu1 O2W 62.8(5) . .
O1 Eu1 O6W 75.3(6) . .
O4 Eu1 O6W 135.0(5) . .
O3W Eu1 O6W 140.4(5) . .
O4W Eu1 O6W 74.7(5) . .
O1W Eu1 O6W 70.8(5) . .
O7 Eu1 O6W 94.5(4) . .
O2W Eu1 O6W 67.5(5) . .
O1 Eu1 O5W 69.3(8) . .
O4 Eu1 O5W 71.8(7) . .
O3W Eu1 O5W 70.0(8) . .
O4W Eu1 O5W 123.3(8) . .
O1W Eu1 O5W 62.4(7) . .
O7 Eu1 O5W 137.9(7) . .
O2W Eu1 O5W 125.4(7) . .
O6W Eu1 O5W 127.5(7) . .
O1 Eu1 K1 79.4(4) . .
O4 Eu1 K1 110.1(4) . .
O3W Eu1 K1 159.9(4) . .
O4W Eu1 K1 110.4(4) . .
O1W Eu1 K1 35.7(4) . .
O7 Eu1 K1 118.3(3) . .
O2W Eu1 K1 63.4(3) . .
O6W Eu1 K1 37.2(3) . .
O5W Eu1 K1 97.7(6) . .
C9 O1 Eu1 144.3(17) . .
C10 O4 Eu1 140.9(15) . .
C9 O2 H2 109.5 . .
C19 C17 C16 119.2(19) . .
C19 C17 H17A 120.4 . .
C16 C17 H17A 120.4 . .
C7 C8 C6A 117(2) . .
C7 C8 C9 121(2) . .
C6A C8 C9 121(2) . .
C7 N1 C4 121(2) . .
C7 N1 K1 125.3(15) . 1_465
C4 N1 K1 113.2(13) . 1_465
C19 C18 N2 123(2) . .
C19 C18 H18A 118.3 . .
N2 C18 H18A 118.3 . .
C16 C15 C14 120.8(14) . .
C16 C15 N2 117.1(13) . .
C14 C15 N2 122.2(14) . .
O1 C9 O2 125(2) . .
O1 C9 C8 117(2) . .
O2 C9 C8 117(2) . .
O1 C9 K1 94.3(15) . 1_455
O2 C9 K1 97.5(15) . 1_455
C8 C9 K1 86.8(13) . 1_455
C18 N2 C15 121.5(17) . .
C6A C6 C4 122(2) . .
C6A C6 C5 125(2) . .
C4 C6 C5 112.9(19) . .
C12 C13 C14 113.3(15) . .
C12 C13 K1 121.9(10) . 2_574
C14 C13 K1 124.8(11) . 2_574
C12 C13 H13A 123.3 . .
C14 C13 H13A 123.3 . .
K1 C13 H13A 2.7 2_574 .
C2 C3 C4 122.3(16) . .
C2 C3 H3A 118.8 . .
C4 C3 H3A 118.8 . .
N1 C7 C8 124(2) . .
N1 C7 H7A 117.8 . .
C8 C7 H7A 117.8 . .
C11 C16 C15 122.8(14) . .
C11 C16 C17 118.3(13) . .
C15 C16 C17 118.9(12) . .
C13 C14 C15 120.0(15) . .
C13 C14 H14A 120.0 . .
C15 C14 H14A 120.0 . .
C1 C5 C6 123.6(18) . .
C1 C5 H5A 118.2 . .
C6 C5 H5A 118.2 . .
C3 C2 C1 122.6(15) . .
C3 C2 H2A 118.7 . .
C1 C2 H2A 118.7 . .
N1 C4 C3 122.1(17) . .
N1 C4 C6 116.7(17) . .
C3 C4 C6 120.9(18) . .
C5 C1 C2 117.7(16) . .
C5 C1 H1A 121.1 . .
C2 C1 H1A 121.1 . .
C17 C19 C18 119(2) . .
C17 C19 C10 121(2) . .
C18 C19 C10 119(2) . .
C16 C11 C12 111.5(14) . .
C16 C11 H11A 124.2 . .
C12 C11 H11A 124.2 . .
C6 C6A C8 118(2) . .
C6 C6A H6AA 121.1 . .
C8 C6A H6AA 121.1 . .
N1 K1 O1W 168.0(5) 1_645 .
N1 K1 O6W 113.7(5) 1_645 .
O1W K1 O6W 56.6(4) . .
N1 K1 O4W 80.0(5) 1_645 1_655
O1W K1 O4W 95.6(5) . 1_655
O6W K1 O4W 107.2(5) . 1_655
N1 K1 C9 78.2(6) 1_645 1_655
O1W K1 C9 109.4(6) . 1_655
O6W K1 C9 161.5(6) . 1_655
O4W K1 C9 59.5(6) 1_655 1_655
N1 K1 C13 119.6(5) 1_645 2_575
O1W K1 C13 70.4(4) . 2_575
O6W K1 C13 94.4(4) . 2_575
O4W K1 C13 142.1(5) 1_655 2_575
C9 K1 C13 91.2(6) 1_655 2_575
N1 K1 Eu1 140.9(4) 1_645 .
O1W K1 Eu1 27.8(3) . .
O6W K1 Eu1 30.5(3) . .
O4W K1 Eu1 95.7(3) 1_655 .
C9 K1 Eu1 132.7(5) 1_655 .
C13 K1 Eu1 87.3(3) 2_575 .
C11 C12 C13 131.0(17) . .
C11 C12 H12A 114.5 . .
C13 C12 H12A 114.5 . .
O3 C10 O4 129(2) . .
O3 C10 C19 116(2) . .
O4 C10 C19 114(2) . .
Eu1 O1W K1 116.5(6) . .
Eu1 O1W H1WA 108.2 . .
K1 O1W H1WA 108.2 . .
Eu1 O1W H1WB 108.2 . .
K1 O1W H1WB 108.2 . .
H1WA O1W H1WB 107.3 . .
Eu1 O2W H2WA 109.4 . .
Eu1 O2W H2WB 109.6 . .
H2WA O2W H2WB 109.5 . .
Eu1 O3W H3WA 109.3 . .
Eu1 O3W H3WB 108.9 . .
H3WA O3W H3WB 109.5 . .
Eu1 O4W K1 130.7(7) . 1_455
Eu1 O4W H4WB 109.5 . .
K1 O4W H4WB 27.2 1_455 .
Eu1 O4W H4WC 108.8 . .
K1 O4W H4WC 109.7 1_455 .
H4WB O4W H4WC 109.5 . .
Eu1 O5W H5WA 109.6 . .
Eu1 O5W H5WB 109.5 . .
H5WA O5W H5WB 109.5 . .
Eu1 O6W K1 112.3(5) . .
Eu1 O6W H6WA 109.1 . .
K1 O6W H6WA 109.1 . .
Eu1 O6W H6WB 109.1 . .
K1 O6W H6WB 109.1 . .
H6WA O6W H6WB 107.9 . .
Eu1 O7 H7 109.3 . .

loop_
_geom_bond_atom_site_label_1
_geom_bond_atom_site_label_2
_geom_bond_distance
_geom_bond_site_symmetry_2
Eu1 O1 2.282(17) .
Eu1 O4 2.383(14) .
Eu1 O3W 2.392(17) .
Eu1 O4W 2.409(19) .
Eu1 O1W 2.439(15) .
Eu1 O7 2.510(16) .
Eu1 O2W 2.515(15) .
Eu1 O6W 2.564(15) .
Eu1 O5W 2.603(11) .
Eu1 K1 4.679(6) .
O1 C9 1.26(3) .
O4 C10 1.23(3) .
O2 C9 1.35(3) .
O2 H2 0.8200 .
C17 C19 1.34(3) .
C17 C16 1.57(3) .
C17 H17A 0.9300 .
C8 C7 1.34(3) .
C8 C6A 1.42(3) .
C8 C9 1.54(3) .
N1 C7 1.24(3) .
N1 C4 1.33(3) .
N1 K1 3.03(2) 1_465
C18 C19 1.36(3) .
C18 N2 1.39(3) .
C18 H18A 0.9300 .
C15 C16 1.365(15) .
C15 C14 1.377(16) .
C15 N2 1.44(2) .
C9 K1 3.40(3) 1_455
C6 C6A 1.28(3) .
C6 C4 1.43(3) .
C6 C5 1.52(3) .
C13 C12 1.361(16) .
C13 C14 1.365(15) .
C13 K1 3.503(16) 2_574
C13 H13A 0.9300 .
C3 C2 1.365(14) .
C3 C4 1.378(16) .
C3 H3A 0.9300 .
C7 H7A 0.9300 .
C16 C11 1.352(14) .
C14 H14A 0.9300 .
C5 C1 1.363(16) .
C5 H5A 0.9300 .
C2 C1 1.369(16) .
C2 H2A 0.9300 .
C1 H1A 0.9300 .
C19 C10 1.50(3) .
C11 C12 1.361(15) .
C11 H11A 0.9300 .
C6A H6AA 0.9300 .
K1 N1 3.03(2) 1_645
K1 O1W 3.049(16) .
K1 O6W 3.060(15) .
K1 O4W 3.202(19) 1_655
K1 C9 3.40(3) 1_655
K1 C13 3.503(16) 2_575
O3 C10 1.19(3) .
C12 H12A 0.9300 .
O1W H1WA 0.9700 .
O1W H1WB 0.9700 .
O2W H2WA 0.9602 .
O2W H2WB 0.9600 .
O3W H3WA 0.9602 .
O3W H3WB 0.9600 .
O4W K1 3.202(19) 1_455
O4W H4WB 0.9599 .
O4W H4WC 0.9600 .
O5W H5WA 0.9600 .
O5W H5WB 0.9601 .
O6W H6WA 0.9700 .
O6W H6WB 0.9700 .
O7 H7 0.9600 .
